data_2311974
loop_
_publ_author_name
'Atria, Ana Mar\'ia'
'Parada, Jos\'e'
'Moreno, Yanko'
'Su\'arez, Sebasti\'an'
'Baggio, Ricardo'
'Pe\~na, Octavio'

_publ_section_title
;
 Synthesis, crystal structure and magnetic properties of
 diaquabis(2,6-diamino-7H-purin-1-ium-\kN<sup>9</sup>)bis(4,4'-oxydibenzoato-\kO)cobalt(II)
 dihydrate.
;
_journal_coeditor_code SK3675
_journal_issue 'Pt 1'
_journal_name_full 'Acta crystallographica. Section C, Structural chemistry'
_journal_page_first 37
_journal_page_last 44
_journal_paper_doi 10.1107/S2053229617016916
_journal_volume 74
_journal_year 2018
_chemical_formula_iupac '[Co (C5 H7 N6)2 (C14 H8 O5)2 (H2 O)2], 2H2 O'
_chemical_formula_moiety 'C38 H34 Co N12 O12, 2(H2 O)'
_chemical_formula_sum 'C38 H38 Co N12 O14'
_chemical_formula_weight 945.73
_chemical_name_systematic
'Diaquabis(2,6-diamino-7<i>H</i>-purin-1-ium-\k<i>N</i>^9^)bis(4,4'-oxydibenzoato-\k<i>O</i>)cobalt(II) dihydrate'
_space_group_crystal_system triclinic
_space_group_IT_number 2
_space_group_name_Hall '-P 1'
_space_group_name_H-M_alt 'P -1'
_atom_sites_solution_hydrogens mixed
_audit_creation_method SHELXL-2014/6
_cell_angle_alpha 73.757(2)
_cell_angle_beta 88.232(2)
_cell_angle_gamma 83.876(2)
_cell_formula_units_Z 1
_cell_length_a 7.3560(9)
_cell_length_b 11.5890(15)
_cell_length_c 12.0655(15)
_cell_measurement_reflns_used 4255
_cell_measurement_temperature 150(2)
_cell_measurement_theta_max 27.42
_cell_measurement_theta_min 2.78
_cell_volume 981.9(2)
_computing_cell_refinement
;
SAINT (Bruker, 2002)
;
_computing_data_collection
;
SMART (Bruker, 2001)
;
_computing_data_reduction
;
SAINT (Bruker, 2002)
;
_computing_molecular_graphics
;
SHELXTL (Sheldrick, 2008)
;
_computing_publication_material
;
SHELXTL (Sheldrick, 2008
;
_computing_structure_refinement
;
SHELXL2014 (Sheldrick, 2015)
;
_computing_structure_solution
;
SHELXS97 (Sheldrick, 2008)
;
_diffrn_ambient_temperature 150(2)
_diffrn_measured_fraction_theta_full 0.994
_diffrn_measured_fraction_theta_max 0.906
_diffrn_measurement_device_type 'Bruker SMART CCD area detector'
_diffrn_measurement_method 'CCD rotation images, thin slices'
_diffrn_radiation_type MoK\a
_diffrn_radiation_wavelength 0.71073
_diffrn_reflns_av_R_equivalents 0.0135
_diffrn_reflns_limit_h_max 9
_diffrn_reflns_limit_h_min -9
_diffrn_reflns_limit_k_max 14
_diffrn_reflns_limit_k_min -14
_diffrn_reflns_limit_l_max 15
_diffrn_reflns_limit_l_min -15
_diffrn_reflns_number 8230
_diffrn_reflns_theta_full 25.242
_diffrn_reflns_theta_max 27.769
_diffrn_reflns_theta_min 1.758
_exptl_absorpt_coefficient_mu 0.526
_exptl_absorpt_correction_T_max 0.90
_exptl_absorpt_correction_T_min 0.85
_exptl_absorpt_correction_type multi-scan
_exptl_absorpt_process_details
;
(SADABS; Sheldrick, 2008)
;
_exptl_crystal_colour pink
_exptl_crystal_density_diffrn 1.599
_exptl_crystal_description block
_exptl_crystal_F_000 489
_exptl_crystal_size_max 0.37
_exptl_crystal_size_mid 0.28
_exptl_crystal_size_min 0.17
_refine_diff_density_max 0.373
_refine_diff_density_min -0.228
_refine_ls_extinction_method none
_refine_ls_goodness_of_fit_ref 1.031
_refine_ls_hydrogen_treatment mixed
_refine_ls_matrix_type full
_refine_ls_number_parameters 326
_refine_ls_number_reflns 4207
_refine_ls_number_restraints 0
_refine_ls_restrained_S_all 1.031
_refine_ls_R_factor_all 0.0373
_refine_ls_R_factor_gt 0.0340
_refine_ls_shift/su_max 0.001
_refine_ls_shift/su_mean 0.000
_refine_ls_structure_factor_coef Fsqd
_refine_ls_weighting_details 'w=1/[\s^2^(Fo^2^)+(0.0446P)^2^+0.4856P] where P=(Fo^2^+2Fc^2^)/3'
_refine_ls_weighting_scheme calc
_refine_ls_wR_factor_gt 0.0844
_refine_ls_wR_factor_ref 0.0869
_reflns_number_gt 3861
_reflns_number_total 4207
_reflns_threshold_expression 'I > 2\s(I)'
_cod_data_source_file sk3675sup1.cif
_cod_data_source_block I
_cod_database_code 2311974
_shelx_space_group_comment
;
The symmetry employed for this shelxl refinement is uniquely defined
by the following loop, which should always be used as a source of
symmetry information in preference to the above space-group names.
They are only intended as comments.
;

loop_
_space_group_symop_operation_xyz
'x, y, z'
'-x, -y, -z'

loop_
_atom_site_type_symbol
_atom_site_label
_atom_site_fract_x
_atom_site_fract_y
_atom_site_fract_z
_atom_site_U_iso_or_equiv
_atom_site_adp_type
_atom_site_calc_flag
_atom_site_occupancy
Co Co1 0.500000 0.500000 0.500000 0.01676(9) Uani d 1
N N11 0.47146(18) 0.62667(12) 0.33268(11) 0.0207(3) Uani d 1
N N21 0.44483(19) 0.81452(12) 0.21500(12) 0.0220(3) Uani d 1
H H21 0.452(3) 0.8907(19) 0.1941(17) 0.026 Uiso d 1
N N31 0.33331(19) 0.77944(12) 0.04178(12) 0.0232(3) Uani d 1
N N41 0.2233(2) 0.70938(15) -0.10148(14) 0.0326(4) Uani d 1
H H41A 0.216(3) 0.783(2) -0.145(2) 0.039 Uiso d 1
H H41B 0.186(3) 0.650(2) -0.1236(19) 0.039 Uiso d 1
N N51 0.30455(19) 0.56951(12) 0.06912(12) 0.0219(3) Uani d 1
H H51 0.254(4) 0.503(3) 0.020(3) 0.086(10) Uiso d 1
N N61 0.3814(2) 0.41629(13) 0.23437(13) 0.0238(3) Uani d 1
H H61A 0.358(3) 0.3686(19) 0.1978(18) 0.029 Uiso d 1
H H61B 0.442(3) 0.3890(18) 0.2970(18) 0.029 Uiso d 1
C C11 0.4892(2) 0.74191(14) 0.32141(14) 0.0226(3) Uani d 1
H H11 0.529165 0.770647 0.382028 0.027 Uiso calc 1
C C21 0.3935(2) 0.74306(14) 0.15154(14) 0.0198(3) Uani d 1
C C31 0.2889(2) 0.68775(15) 0.00598(14) 0.0232(3) Uani d 1
C C41 0.3682(2) 0.53356(14) 0.17898(14) 0.0200(3) Uani d 1
C C51 0.4125(2) 0.62581(14) 0.22460(13) 0.0188(3) Uani d 1
O O12 0.37407(15) 0.63681(10) 0.57105(9) 0.0204(2) Uani d 1
O O22 0.08856(16) 0.58410(10) 0.59471(11) 0.0248(3) Uani d 1
O O32 0.2025(2) 1.44220(11) 0.94800(11) 0.0336(3) Uani d 1
O O42 0.26406(17) 1.27054(11) 1.08592(10) 0.0278(3) Uani d 1
O O52 -0.05963(17) 1.10192(11) 0.67491(11) 0.0285(3) Uani d 1
C C12 0.2043(2) 0.65636(14) 0.59254(13) 0.0186(3) Uani d 1
C C22 0.1403(2) 0.77421(14) 0.61705(13) 0.0191(3) Uani d 1
C C32 0.2609(2) 0.85769(15) 0.62081(14) 0.0232(3) Uani d 1
H H32 0.387501 0.840318 0.607484 0.028 Uiso calc 1
C C42 0.1987(2) 0.96598(15) 0.64375(15) 0.0257(4) Uani d 1
H H42 0.282249 1.021996 0.647249 0.031 Uiso calc 1
C C52 0.0134(2) 0.99162(14) 0.66152(14) 0.0224(3) Uani d 1
C C62 -0.1086(2) 0.91020(16) 0.65789(16) 0.0268(4) Uani d 1
H H62 -0.235331 0.928434 0.670017 0.032 Uiso calc 1
C C72 -0.0448(2) 0.80172(15) 0.63645(15) 0.0254(4) Uani d 1
H H72 -0.128535 0.745188 0.634942 0.030 Uiso calc 1
C C82 0.2096(2) 1.32678(14) 0.98709(14) 0.0222(3) Uani d 1
C C92 0.1460(2) 1.26402(14) 0.90480(14) 0.0202(3) Uani d 1
C C102 0.1499(2) 1.13827(14) 0.93475(14) 0.0224(3) Uani d 1
H H102 0.195580 1.091393 1.008128 0.027 Uiso calc 1
C C112 0.0878(2) 1.08120(14) 0.85872(14) 0.0233(3) Uani d 1
H H112 0.091338 0.995647 0.879333 0.028 Uiso calc 1
C C122 0.0204(2) 1.15077(15) 0.75180(14) 0.0212(3) Uani d 1
C C132 0.0164(2) 1.27536(15) 0.71998(14) 0.0227(3) Uani d 1
H H132 -0.029135 1.321958 0.646447 0.027 Uiso calc 1
C C142 0.0795(2) 1.33135(14) 0.79673(14) 0.0221(3) Uani d 1
H H142 0.077402 1.416850 0.775266 0.026 Uiso calc 1
O O1W 0.25220(16) 0.42894(11) 0.49195(11) 0.0237(3) Uani d 1
H H1WA 0.187(3) 0.4249(19) 0.440(2) 0.036 Uiso d 1
H H1WB 0.187(3) 0.470(2) 0.5279(19) 0.036 Uiso d 1
O O2W 0.48410(19) 1.05787(11) 1.14845(12) 0.0288(3) Uani d 1
H H2WA 0.396(3) 1.118(2) 1.135(2) 0.043 Uiso d 1
H H2WB 0.555(3) 1.081(2) 1.094(2) 0.043 Uiso d 1

loop_
_atom_site_aniso_label
_atom_site_aniso_U_11
_atom_site_aniso_U_22
_atom_site_aniso_U_33
_atom_site_aniso_U_12
_atom_site_aniso_U_13
_atom_site_aniso_U_23
Co1 0.01808(16) 0.01436(15) 0.01814(16) -0.00070(11) -0.00183(11) -0.00519(11)
N11 0.0229(7) 0.0182(6) 0.0218(7) -0.0023(5) -0.0016(5) -0.0068(5)
N21 0.0264(7) 0.0155(6) 0.0242(7) -0.0029(5) 0.0015(6) -0.0055(6)
N31 0.0283(7) 0.0188(7) 0.0221(7) -0.0023(5) 0.0012(6) -0.0051(5)
N41 0.0499(10) 0.0235(8) 0.0226(8) -0.0026(7) -0.0074(7) -0.0033(6)
N51 0.0252(7) 0.0195(6) 0.0222(7) -0.0024(5) -0.0003(5) -0.0078(6)
N61 0.0330(8) 0.0175(7) 0.0219(7) -0.0022(6) -0.0075(6) -0.0064(6)
C11 0.0250(8) 0.0198(8) 0.0242(8) -0.0021(6) -0.0013(6) -0.0081(6)
C21 0.0192(7) 0.0179(7) 0.0223(8) -0.0011(6) 0.0029(6) -0.0065(6)
C31 0.0243(8) 0.0228(8) 0.0225(8) -0.0001(6) 0.0015(6) -0.0071(6)
C41 0.0181(7) 0.0198(7) 0.0225(8) -0.0017(6) 0.0013(6) -0.0070(6)
C51 0.0191(7) 0.0181(7) 0.0188(7) -0.0010(6) 0.0008(6) -0.0051(6)
O12 0.0208(6) 0.0188(5) 0.0227(6) 0.0001(4) -0.0017(4) -0.0079(4)
O22 0.0228(6) 0.0210(6) 0.0337(7) -0.0033(5) -0.0003(5) -0.0121(5)
O32 0.0550(9) 0.0198(6) 0.0286(7) -0.0047(6) -0.0121(6) -0.0092(5)
O42 0.0366(7) 0.0231(6) 0.0249(6) 0.0007(5) -0.0068(5) -0.0096(5)
O52 0.0327(7) 0.0233(6) 0.0346(7) 0.0070(5) -0.0122(5) -0.0187(5)
C12 0.0224(8) 0.0171(7) 0.0157(7) -0.0003(6) -0.0031(6) -0.0038(6)
C22 0.0239(8) 0.0170(7) 0.0161(7) -0.0001(6) -0.0011(6) -0.0046(6)
C32 0.0221(8) 0.0219(8) 0.0266(8) 0.0000(6) -0.0011(6) -0.0092(7)
C42 0.0273(9) 0.0209(8) 0.0319(9) -0.0039(7) -0.0042(7) -0.0110(7)
C52 0.0291(8) 0.0191(7) 0.0201(8) 0.0036(6) -0.0050(6) -0.0091(6)
C62 0.0236(8) 0.0268(9) 0.0329(9) 0.0007(7) 0.0007(7) -0.0142(7)
C72 0.0232(8) 0.0240(8) 0.0323(9) -0.0047(7) 0.0012(7) -0.0123(7)
C82 0.0228(8) 0.0204(8) 0.0247(8) -0.0005(6) 0.0002(6) -0.0093(7)
C92 0.0197(8) 0.0201(8) 0.0230(8) -0.0020(6) 0.0020(6) -0.0097(6)
C102 0.0253(8) 0.0198(8) 0.0223(8) -0.0002(6) -0.0016(6) -0.0068(6)
C112 0.0255(8) 0.0173(7) 0.0274(8) 0.0006(6) -0.0010(7) -0.0077(6)
C122 0.0197(8) 0.0234(8) 0.0246(8) -0.0011(6) 0.0002(6) -0.0139(7)
C132 0.0255(8) 0.0224(8) 0.0202(8) -0.0004(6) -0.0013(6) -0.0065(6)
C142 0.0249(8) 0.0176(7) 0.0239(8) -0.0020(6) 0.0019(6) -0.0066(6)
O1W 0.0209(6) 0.0260(6) 0.0280(6) -0.0026(5) -0.0023(5) -0.0133(5)
O2W 0.0330(7) 0.0189(6) 0.0316(7) -0.0024(5) -0.0017(5) -0.0024(5)

loop_
_atom_type_symbol
_atom_type_description
_atom_type_scat_dispersion_real
_atom_type_scat_dispersion_imag
_atom_type_scat_source
C C 0.0033 0.0016 'International Tables Vol C Tables 4.2.6.8 and 6.1.1.4'
H H 0.0000 0.0000 'International Tables Vol C Tables 4.2.6.8 and 6.1.1.4'
N N 0.0061 0.0033 'International Tables Vol C Tables 4.2.6.8 and 6.1.1.4'
O O 0.0106 0.0060 'International Tables Vol C Tables 4.2.6.8 and 6.1.1.4'
Co Co 0.3494 0.9721 'International Tables Vol C Tables 4.2.6.8 and 6.1.1.4'

loop_
_geom_angle_atom_site_label_1
_geom_angle_atom_site_label_2
_geom_angle_atom_site_label_3
_geom_angle_site_symmetry_1
_geom_angle_site_symmetry_3
_geom_angle
_geom_angle_publ_flag
O1W Co1 N11 . . 94.58(5) y
O12 Co1 N11 . . 88.49(5) y
O1W Co1 O12 . . 92.75(5) y
O1W Co1 O12 . 2_666 87.25(5) y
O12 Co1 N11 . 2_666 91.51(5) y
O1W Co1 N11 . 2_666 85.42(5) y
O1W Co1 O12 2_666 . 87.25(5) ?
O1W Co1 N11 2_666 . 85.42(5) ?
O12 Co1 N11 2_666 . 91.51(5) ?
N11 Co1 N11 2_666 . 180.0 ?
O1W Co1 O1W 2_666 . 180.0 ?
O12 Co1 O12 2_666 . 180.0 ?
O1W Co1 O12 2_666 2_666 92.75(5) ?
O1W Co1 N11 2_666 2_666 94.58(5) ?
O12 Co1 N11 2_666 2_666 88.49(5) ?
C11 N11 C51 . . 103.98(13) ?
C11 N11 Co1 . . 119.17(11) ?
C51 N11 Co1 . . 136.22(11) ?
C11 N21 C21 . . 107.21(13) ?
C11 N21 H21 . . 124.1(13) ?
C21 N21 H21 . . 128.7(13) ?
C31 N31 C21 . . 111.90(14) ?
C31 N41 H41A . . 118.0(15) ?
C31 N41 H41B . . 119.4(15) ?
H41A N41 H41B . . 123(2) ?
C41 N51 C31 . . 122.03(14) ?
C41 N51 H51 . . 124.1(15) ?
C31 N51 H51 . . 113.8(15) ?
C41 N61 H61A . . 117.9(14) ?
C41 N61 H61B . . 120.4(14) ?
H61A N61 H61B . . 119(2) ?
N11 C11 N21 . . 113.22(14) ?
N11 C11 H11 . . 123.4 ?
N21 C11 H11 . . 123.4 ?
N31 C21 N21 . . 126.75(14) ?
N31 C21 C51 . . 127.53(15) ?
N21 C21 C51 . . 105.71(14) ?
N31 C31 N41 . . 119.25(16) ?
N31 C31 N51 . . 125.61(15) ?
N41 C31 N51 . . 115.14(15) ?
N61 C41 N51 . . 118.37(15) ?
N61 C41 C51 . . 125.76(15) ?
N51 C41 C51 . . 115.87(14) ?
N11 C51 C21 . . 109.87(14) ?
N11 C51 C41 . . 133.10(15) ?
C21 C51 C41 . . 117.02(15) ?
C12 O12 Co1 . . 127.06(10) ?
C52 O52 C122 . . 119.67(12) ?
O22 C12 O12 . . 124.47(14) ?
O22 C12 C22 . . 118.11(14) ?
O12 C12 C22 . . 117.42(14) ?
C32 C22 C72 . . 118.60(14) ?
C32 C22 C12 . . 121.86(14) ?
C72 C22 C12 . . 119.54(14) ?
C42 C32 C22 . . 120.87(15) ?
C42 C32 H32 . . 119.6 ?
C22 C32 H32 . . 119.6 ?
C32 C42 C52 . . 119.31(15) ?
C32 C42 H42 . . 120.3 ?
C52 C42 H42 . . 120.3 ?
C62 C52 O52 . . 116.86(15) ?
C62 C52 C42 . . 120.73(15) ?
O52 C52 C42 . . 122.24(15) ?
C52 C62 C72 . . 119.49(16) ?
C52 C62 H62 . . 120.3 ?
C72 C62 H62 . . 120.3 ?
C62 C72 C22 . . 120.99(16) ?
C62 C72 H72 . . 119.5 ?
C22 C72 H72 . . 119.5 ?
O42 C82 O32 . . 123.02(15) ?
O42 C82 C92 . . 122.04(15) ?
O32 C82 C92 . . 114.94(14) ?
C142 C92 C102 . . 118.91(15) ?
C142 C92 C82 . . 119.87(14) ?
C102 C92 C82 . . 121.21(14) ?
C112 C102 C92 . . 120.77(15) ?
C112 C102 H102 . . 119.6 ?
C92 C102 H102 . . 119.6 ?
C102 C112 C122 . . 119.11(15) ?
C102 C112 H112 . . 120.4 ?
C122 C112 H112 . . 120.4 ?
C132 C122 O52 . . 115.90(14) ?
C132 C122 C112 . . 121.13(15) ?
O52 C122 C112 . . 122.77(15) ?
C122 C132 C142 . . 119.18(15) ?
C122 C132 H132 . . 120.4 ?
C142 C132 H132 . . 120.4 ?
C132 C142 C92 . . 120.90(15) ?
C132 C142 H142 . . 119.5 ?
C92 C142 H142 . . 119.5 ?
Co1 O1W H1WA . . 135.0(16) ?
Co1 O1W H1WB . . 98.3(15) ?
H1WA O1W H1WB . . 105(2) ?
H2WA O2W H2WB . . 102(2) ?

loop_
_geom_bond_atom_site_label_1
_geom_bond_atom_site_label_2
_geom_bond_site_symmetry_2
_geom_bond_distance
_geom_bond_publ_flag
Co1 O1W 2_666 2.0943(12) ?
Co1 O1W . 2.0943(12) y
Co1 O12 2_666 2.1224(11) ?
Co1 O12 . 2.1224(11) y
Co1 N11 2_666 2.1394(13) ?
Co1 N11 . 2.1394(13) y
N11 C11 . 1.324(2) ?
N11 C51 . 1.390(2) ?
N21 C11 . 1.351(2) ?
N21 C21 . 1.361(2) ?
N21 H21 . 0.85(2) ?
N31 C31 . 1.327(2) ?
N31 C21 . 1.346(2) ?
N41 C31 . 1.345(2) ?
N41 H41A . 0.86(2) ?
N41 H41B . 0.88(2) ?
N51 C41 . 1.355(2) ?
N51 C31 . 1.363(2) ?
N51 H51 . 1.19(3) ?
N61 C41 . 1.331(2) ?
N61 H61A . 0.83(2) ?
N61 H61B . 0.85(2) ?
C11 H11 . 0.9500 ?
C21 C51 . 1.393(2) ?
C41 C51 . 1.402(2) ?
O12 C12 . 1.2773(19) ?
O22 C12 . 1.2509(19) ?
O32 C82 . 1.284(2) ?
O42 C82 . 1.244(2) ?
O52 C52 . 1.3828(19) ?
O52 C122 . 1.3878(19) ?
C12 C22 . 1.502(2) ?
C22 C32 . 1.391(2) ?
C22 C72 . 1.392(2) ?
C32 C42 . 1.387(2) ?
C32 H32 . 0.9500 ?
C42 C52 . 1.387(2) ?
C42 H42 . 0.9500 ?
C52 C62 . 1.379(2) ?
C62 C72 . 1.384(2) ?
C62 H62 . 0.9500 ?
C72 H72 . 0.9500 ?
C82 C92 . 1.496(2) ?
C92 C142 . 1.392(2) ?
C92 C102 . 1.397(2) ?
C102 C112 . 1.384(2) ?
C102 H102 . 0.9500 ?
C112 C122 . 1.390(2) ?
C112 H112 . 0.9500 ?
C122 C132 . 1.384(2) ?
C132 C142 . 1.386(2) ?
C132 H132 . 0.9500 ?
C142 H142 . 0.9500 ?
O1W H1WA . 0.81(2) ?
O1W H1WB . 0.84(2) ?
O2W H2WA . 0.88(2) ?
O2W H2WB . 0.83(3) ?

loop_
_geom_hbond_atom_site_label_D
_geom_hbond_atom_site_label_H
_geom_hbond_atom_site_label_A
_geom_hbond_site_symmetry_A
_geom_hbond_distance_DH
_geom_hbond_distance_HA
_geom_hbond_distance_DA
_geom_hbond_angle_DHA
_geom_hbond_publ_flag
O1W H1WB O22 . 0.84(2) 1.81(2) 2.6291(17) 166(2) no
O2W H2WA O42 . 0.88(2) 1.87(3) 2.7290(18) 164(2) no
N61 H61B O12 2_666 0.85(2) 2.06(2) 2.8885(19) 164.6(19) no
N41 H41B O32 1_544 0.88(2) 2.31(2) 3.005(2) 136.3(19) no
N51 H51 O32 1_544 1.19(3) 1.35(3) 2.5272(18) 171(3) no
N61 H61A O42 1_544 0.83(2) 2.16(2) 2.9840(19) 169.9(19) no
N21 H21 O2W 1_554 0.85(2) 1.90(2) 2.7522(19) 176.3(19) no
O1W H1WA O22 2_566 0.81(2) 2.10(2) 2.7803(17) 141(2) no
O2W H2WB N31 2_676 0.83(3) 2.16(3) 2.9251(19) 152(2) no
